data_2237662
loop_
_publ_author_name
'Fun, Hoong-Kun'
'Chidan Kumar, C. S.'
'Patrao, Prescilla'
'Khader, A. M. A.'
'Kalluraya, Balakrishna'

_publ_section_title
;
 2-Amino-6-methyl-5-{5-[(naphthalen-2-yloxy)methyl]-1,3,4-oxadiazol-2-ylsulfanyl}-4-(3-nitrophenyl)pyridine-3-carbonitrile
;
_journal_coeditor_code LH5588
_journal_issue 4
_journal_name_full 'Acta Crystallographica Section E'
_journal_page_first o491
_journal_page_last o492
_journal_paper_doi 10.1107/S1600536813005837
_journal_volume 69
_journal_year 2013
_chemical_formula_iupac 'C26 H18 N6 O4 S'
_chemical_formula_moiety 'C26 H18 N6 O4 S'
_chemical_formula_sum 'C26 H18 N6 O4 S'
_chemical_formula_weight 510.52
_chemical_melting_point 485
_chemical_name_systematic
2-Amino-6-methyl-5-{5-[(naphthalen-2-yloxy)methyl]-1,3,4-oxadiazol-2-ylsulfanyl}-4-(3-nitrophenyl)pyridine-3-carbonitrile
_space_group_IT_number 2
_symmetry_cell_setting triclinic
_symmetry_space_group_name_Hall '-P 1'
_symmetry_space_group_name_H-M 'P -1'
_atom_sites_solution_hydrogens geom
_atom_sites_solution_primary direct
_atom_sites_solution_secondary difmap
_audit_creation_method SHELXL-97
_cell_angle_alpha 83.215(2)
_cell_angle_beta 84.102(2)
_cell_angle_gamma 72.564(2)
_cell_formula_units_Z 4
_cell_length_a 9.6132(9)
_cell_length_b 9.8928(10)
_cell_length_c 25.724(2)
_cell_measurement_reflns_used 9913
_cell_measurement_temperature 100.0(10)
_cell_measurement_theta_max 31.84
_cell_measurement_theta_min 2.24
_cell_volume 2311.8(4)
_computing_cell_refinement 'SAINT (Bruker, 2009)'
_computing_data_collection 'APEX2 (Bruker, 2009)'
_computing_data_reduction 'SAINT (Bruker, 2009)'
_computing_molecular_graphics 'SHELXTL (Sheldrick, 2008)'
_computing_publication_material
;
SHELXTL (Sheldrick, 2008) and PLATON (Spek, 2009)
;
_computing_structure_refinement 'SHELXTL (Sheldrick, 2008)'
_computing_structure_solution 'SHELXTL (Sheldrick, 2008)'
_diffrn_ambient_temperature 100.00(10)
_diffrn_measured_fraction_theta_full 0.987
_diffrn_measured_fraction_theta_max 0.987
_diffrn_measurement_device_type
;
Bruker SMART APEXII CCD area-detector diffractometer
;
_diffrn_measurement_method '\f and \w scans'
_diffrn_radiation_monochromator graphite
_diffrn_radiation_source 'fine-focus sealed tube'
_diffrn_radiation_type MoK\a
_diffrn_radiation_wavelength 0.71073
_diffrn_reflns_av_R_equivalents 0.0000
_diffrn_reflns_av_sigmaI/netI 0.0341
_diffrn_reflns_limit_h_max 12
_diffrn_reflns_limit_h_min -11
_diffrn_reflns_limit_k_max 12
_diffrn_reflns_limit_k_min -12
_diffrn_reflns_limit_l_max 32
_diffrn_reflns_limit_l_min -8
_diffrn_reflns_number 9469
_diffrn_reflns_theta_full 26.50
_diffrn_reflns_theta_max 26.50
_diffrn_reflns_theta_min 0.80
_diffrn_standards_number 0
_exptl_absorpt_coefficient_mu 0.189
_exptl_absorpt_correction_T_max 0.9830
_exptl_absorpt_correction_T_min 0.9576
_exptl_absorpt_correction_type multi-scan
_exptl_absorpt_process_details '(<i>SADABS</i>; Bruker, 2009)'
_exptl_crystal_colour yellow
_exptl_crystal_density_diffrn 1.467
_exptl_crystal_density_method 'not measured'
_exptl_crystal_description block
_exptl_crystal_F_000 1056
_exptl_crystal_size_max 0.23
_exptl_crystal_size_mid 0.19
_exptl_crystal_size_min 0.09
_refine_diff_density_max 0.318
_refine_diff_density_min -0.355
_refine_ls_extinction_method none
_refine_ls_goodness_of_fit_ref 1.203
_refine_ls_hydrogen_treatment mixed
_refine_ls_matrix_type full
_refine_ls_number_parameters 686
_refine_ls_number_reflns 9469
_refine_ls_number_restraints 0
_refine_ls_restrained_S_all 1.203
_refine_ls_R_factor_all 0.0645
_refine_ls_R_factor_gt 0.0563
_refine_ls_shift/su_max 0.000
_refine_ls_shift/su_mean 0.000
_refine_ls_structure_factor_coef Fsqd
_refine_ls_weighting_details 'calc w=1/[\s^2^(Fo^2^)+(0.0612P)^2^+3.2030P] where P=(Fo^2^+2Fc^2^)/3'
_refine_ls_weighting_scheme calc
_refine_ls_wR_factor_gt 0.1574
_refine_ls_wR_factor_ref 0.1638
_reflns_number_gt 8293
_reflns_number_total 9469
_reflns_threshold_expression I>2\s(I)
_cod_data_source_file lh5588.cif
_cod_data_source_block I
_cod_database_code 2237662
_cod_database_fobs_code 2237662

loop_
_symmetry_equiv_pos_as_xyz
'x, y, z'
'-x, -y, -z'

loop_
_atom_site_type_symbol
_atom_site_label
_atom_site_fract_x
_atom_site_fract_y
_atom_site_fract_z
_atom_site_U_iso_or_equiv
_atom_site_adp_type
_atom_site_calc_flag
_atom_site_refinement_flags
_atom_site_occupancy
_atom_site_symmetry_multiplicity
S S1A 0.16398(8) 0.33559(7) 0.14782(3) 0.02095(16) Uani d . 1 1
O O1A 0.2069(2) 0.3638(3) 0.35113(8) 0.0280(5) Uani d . 1 1
O O2A 0.1303(2) 0.3595(2) 0.25050(8) 0.0213(4) Uani d . 1 1
O O3A 0.5886(3) 0.4263(4) 0.30149(11) 0.0575(8) Uani d . 1 1
O O4A 0.3665(3) 0.5428(3) 0.28534(9) 0.0396(6) Uani d . 1 1
N N1A -0.0325(3) 0.5693(3) 0.25986(10) 0.0277(6) Uani d . 1 1
N N2A -0.0094(3) 0.5480(3) 0.20579(10) 0.0287(6) Uani d . 1 1
N N3A 0.0759(3) 0.6626(3) 0.03544(9) 0.0204(5) Uani d . 1 1
N N4A 0.2071(3) 0.8008(3) -0.01105(10) 0.0214(5) Uani d . 1 1
N N5A 0.5614(3) 0.6973(3) 0.03452(11) 0.0288(6) Uani d . 1 1
N N6A 0.4891(3) 0.4695(3) 0.27254(11) 0.0336(6) Uani d . 1 1
C C1A 0.3849(3) 0.2575(3) 0.41111(12) 0.0252(6) Uani d . 1 1
H H1AA 0.4561 0.2476 0.3822 0.030 Uiso calc R 1 1
C C2A 0.4263(3) 0.2099(3) 0.46061(13) 0.0259(6) Uani d . 1 1
H H2AA 0.5267 0.1651 0.4658 0.031 Uiso calc R 1 1
C C3A 0.3230(3) 0.2255(3) 0.50459(12) 0.0236(6) Uani d . 1 1
C C4A 0.3647(4) 0.1835(3) 0.55661(13) 0.0281(7) Uani d . 1 1
H H4AA 0.4649 0.1416 0.5629 0.034 Uiso calc R 1 1
C C5A 0.2605(4) 0.2033(3) 0.59803(13) 0.0316(7) Uani d . 1 1
H H5AA 0.2895 0.1772 0.6329 0.038 Uiso calc R 1 1
C C6A 0.1123(4) 0.2614(3) 0.58938(13) 0.0294(7) Uani d . 1 1
H H6AA 0.0412 0.2709 0.6183 0.035 Uiso calc R 1 1
C C7A 0.0686(3) 0.3049(3) 0.53921(12) 0.0253(6) Uani d . 1 1
H H7AA -0.0324 0.3450 0.5338 0.030 Uiso calc R 1 1
C C8A 0.1731(3) 0.2905(3) 0.49567(12) 0.0209(6) Uani d . 1 1
C C9A 0.1316(3) 0.3385(3) 0.44375(12) 0.0216(6) Uani d . 1 1
H H9AA 0.0316 0.3822 0.4375 0.026 Uiso calc R 1 1
C C10A 0.2355(3) 0.3217(3) 0.40290(12) 0.0232(6) Uani d . 1 1
C C11A 0.0578(3) 0.4200(3) 0.34090(12) 0.0245(6) Uani d . 1 1
H H11A 0.0122 0.5059 0.3597 0.029 Uiso calc R 1 1
H H11B 0.0050 0.3488 0.3531 0.029 Uiso calc R 1 1
C C12A 0.0495(3) 0.4566(3) 0.28371(11) 0.0217(6) Uani d . 1 1
C C13A 0.0851(3) 0.4250(3) 0.20303(11) 0.0194(6) Uani d . 1 1
C C14A 0.1813(3) 0.4818(3) 0.10292(11) 0.0198(6) Uani d . 1 1
C C15A 0.0658(3) 0.5560(3) 0.07162(11) 0.0210(6) Uani d . 1 1
C C16A 0.2025(3) 0.6962(3) 0.02677(10) 0.0188(5) Uani d . 1 1
C C17A 0.3244(3) 0.6238(3) 0.05665(11) 0.0192(6) Uani d . 1 1
C C18A 0.3120(3) 0.5182(3) 0.09630(10) 0.0182(5) Uani d . 1 1
C C19A 0.4320(3) 0.4553(3) 0.13243(11) 0.0196(6) Uani d . 1 1
C C20A 0.5712(3) 0.3765(3) 0.11430(13) 0.0259(6) Uani d . 1 1
H H20A 0.5901 0.3577 0.0785 0.031 Uiso calc R 1 1
C C21A 0.6824(3) 0.3254(3) 0.14864(13) 0.0290(7) Uani d . 1 1
H H21A 0.7764 0.2706 0.1361 0.035 Uiso calc R 1 1
C C22A 0.6573(3) 0.3536(3) 0.20104(14) 0.0300(7) Uani d . 1 1
H H22A 0.7330 0.3201 0.2245 0.036 Uiso calc R 1 1
C C23A 0.5191(3) 0.4318(3) 0.21772(12) 0.0252(6) Uani d . 1 1
C C24A 0.4061(3) 0.4836(3) 0.18467(11) 0.0205(6) Uani d . 1 1
H H24A 0.3122 0.5376 0.1976 0.025 Uiso calc R 1 1
C C25A -0.0770(3) 0.5216(4) 0.07700(13) 0.0288(7) Uani d . 1 1
H H25A -0.1439 0.5870 0.0527 0.043 Uiso calc R 1 1
H H25B -0.1200 0.5317 0.1131 0.043 Uiso calc R 1 1
H H25C -0.0605 0.4235 0.0687 0.043 Uiso calc R 1 1
C C26A 0.4569(3) 0.6636(3) 0.04550(11) 0.0213(6) Uani d . 1 1
S S1B 0.12684(8) 0.83421(8) 0.21600(3) 0.02183(17) Uani d . 1 1
O O1B -0.1561(2) 1.2195(2) 0.39059(8) 0.0265(5) Uani d . 1 1
O O2B -0.0028(2) 0.9464(2) 0.30307(8) 0.0208(4) Uani d . 1 1
O O3B 0.6655(3) 1.0426(3) 0.29656(11) 0.0454(7) Uani d . 1 1
O O4B 0.4448(3) 1.1689(3) 0.28241(10) 0.0377(6) Uani d . 1 1
N N1B -0.0584(3) 1.1801(3) 0.28436(10) 0.0276(6) Uani d . 1 1
N N2B 0.0113(3) 1.1138(3) 0.23840(10) 0.0262(6) Uani d . 1 1
N N3B 0.0583(2) 1.0526(3) 0.07428(9) 0.0192(5) Uani d . 1 1
N N4B 0.1950(3) 1.1622(3) 0.01522(10) 0.0247(5) Uani d . 1 1
N N5B 0.5528(3) 1.0738(3) 0.05879(10) 0.0270(6) Uani d . 1 1
N N6B 0.5503(3) 1.0651(3) 0.27607(10) 0.0266(6) Uani d . 1 1
C C1B -0.1881(3) 1.1234(3) 0.48129(11) 0.0206(6) Uani d . 1 1
H H1BA -0.1440 1.0282 0.4729 0.025 Uiso calc R 1 1
C C2B -0.2398(3) 1.1516(3) 0.53383(12) 0.0212(6) Uani d . 1 1
C C3B -0.2306(3) 1.0404(3) 0.57422(12) 0.0230(6) Uani d . 1 1
H H3BA -0.1890 0.9447 0.5662 0.028 Uiso calc R 1 1
C C4B -0.2807(3) 1.0679(3) 0.62501(12) 0.0256(6) Uani d . 1 1
H H4BA -0.2746 0.9916 0.6517 0.031 Uiso calc R 1 1
C C5B -0.3413(4) 1.2102(4) 0.63744(12) 0.0291(7) Uani d . 1 1
H H5BA -0.3744 1.2295 0.6726 0.035 Uiso calc R 1 1
C C6B -0.3525(3) 1.3201(3) 0.59898(12) 0.0265(6) Uani d . 1 1
H H6BA -0.3935 1.4152 0.6078 0.032 Uiso calc R 1 1
C C7B -0.3041(3) 1.2946(3) 0.54617(12) 0.0225(6) Uani d . 1 1
C C8B -0.3159(3) 1.4046(3) 0.50515(13) 0.0262(6) Uani d . 1 1
H H8BA -0.3596 1.5004 0.5129 0.031 Uiso calc R 1 1
C C9B -0.2666(3) 1.3773(3) 0.45474(13) 0.0253(6) Uani d . 1 1
H H9BA -0.2751 1.4533 0.4278 0.030 Uiso calc R 1 1
C C10B -0.2024(3) 1.2343(3) 0.44277(12) 0.0223(6) Uani d . 1 1
C C11B -0.1193(3) 1.0798(3) 0.37579(11) 0.0231(6) Uani d . 1 1
H H11C -0.2067 1.0450 0.3806 0.028 Uiso calc R 1 1
H H11D -0.0439 1.0157 0.3981 0.028 Uiso calc R 1 1
C C12B -0.0627(3) 1.0796(3) 0.31969(11) 0.0203(6) Uani d . 1 1
C C13B 0.0402(3) 0.9793(3) 0.25173(11) 0.0199(6) Uani d . 1 1
C C14B 0.1555(3) 0.9272(3) 0.15448(11) 0.0190(5) Uani d . 1 1
C C15B 0.0435(3) 0.9761(3) 0.11971(11) 0.0205(6) Uani d . 1 1
C C16B 0.1880(3) 1.0798(3) 0.05979(11) 0.0190(5) Uani d . 1 1
C C17B 0.3088(3) 1.0223(3) 0.09096(11) 0.0177(5) Uani d . 1 1
C C18B 0.2900(3) 0.9505(3) 0.13989(11) 0.0179(5) Uani d . 1 1
C C19B 0.4140(3) 0.9067(3) 0.17522(11) 0.0194(6) Uani d . 1 1
C C20B 0.5258(3) 0.7806(3) 0.17060(12) 0.0248(6) Uani d . 1 1
H H20B 0.5217 0.7180 0.1459 0.030 Uiso calc R 1 1
C C21B 0.6430(3) 0.7456(3) 0.20176(13) 0.0285(7) Uani d . 1 1
H H21B 0.7179 0.6582 0.1988 0.034 Uiso calc R 1 1
C C22B 0.6517(3) 0.8372(3) 0.23727(12) 0.0255(6) Uani d . 1 1
H H22B 0.7320 0.8143 0.2587 0.031 Uiso calc R 1 1
C C23B 0.5406(3) 0.9624(3) 0.24066(11) 0.0216(6) Uani d . 1 1
C C24B 0.4199(3) 0.9991(3) 0.21079(11) 0.0214(6) Uani d . 1 1
H H24B 0.3436 1.0850 0.2147 0.026 Uiso calc R 1 1
C C25B -0.1006(3) 0.9448(4) 0.13195(13) 0.0278(7) Uani d . 1 1
H H25D -0.1602 0.9789 0.1017 0.042 Uiso calc R 1 1
H H25E -0.1519 0.9931 0.1626 0.042 Uiso calc R 1 1
H H25F -0.0836 0.8419 0.1395 0.042 Uiso calc R 1 1
C C26B 0.4452(3) 1.0496(3) 0.07378(11) 0.0209(6) Uani d . 1 1
H H2NA 0.283(4) 0.831(4) -0.0159(13) 0.020(8) Uiso d . 1 1
H H1NA 0.129(4) 0.852(4) -0.0238(14) 0.026(9) Uiso d . 1 1
H H2NB 0.116(4) 1.215(4) -0.0027(16) 0.036(10) Uiso d . 1 1
H H1NB 0.274(5) 1.183(4) 0.0053(16) 0.040(11) Uiso d . 1 1

loop_
_atom_site_aniso_label
_atom_site_aniso_U_11
_atom_site_aniso_U_22
_atom_site_aniso_U_33
_atom_site_aniso_U_12
_atom_site_aniso_U_13
_atom_site_aniso_U_23
S1A 0.0232(4) 0.0202(3) 0.0190(3) -0.0060(3) -0.0007(3) -0.0009(3)
O1A 0.0226(11) 0.0401(13) 0.0190(10) -0.0072(9) -0.0023(8) 0.0022(9)
O2A 0.0244(10) 0.0202(10) 0.0169(10) -0.0032(8) -0.0009(8) -0.0007(8)
O3A 0.0607(19) 0.080(2) 0.0346(15) -0.0171(16) -0.0291(14) -0.0020(14)
O4A 0.0553(17) 0.0385(14) 0.0248(12) -0.0119(12) -0.0011(11) -0.0082(10)
N1A 0.0297(14) 0.0243(13) 0.0229(13) 0.0009(11) -0.0020(11) -0.0003(10)
N2A 0.0278(14) 0.0284(14) 0.0227(13) 0.0029(11) -0.0025(11) -0.0019(11)
N3A 0.0177(11) 0.0284(13) 0.0156(11) -0.0074(10) -0.0018(9) -0.0018(10)
N4A 0.0155(12) 0.0284(13) 0.0199(12) -0.0068(11) -0.0027(10) 0.0016(10)
N5A 0.0200(13) 0.0388(15) 0.0268(14) -0.0109(11) -0.0056(10) 0.0103(11)
N6A 0.0445(17) 0.0364(16) 0.0245(14) -0.0167(14) -0.0128(13) 0.0004(12)
C1A 0.0199(14) 0.0292(16) 0.0268(15) -0.0081(12) 0.0018(12) -0.0045(12)
C2A 0.0186(14) 0.0261(15) 0.0338(17) -0.0069(12) -0.0062(12) -0.0014(13)
C3A 0.0269(15) 0.0174(13) 0.0283(16) -0.0085(12) -0.0057(12) -0.0007(11)
C4A 0.0319(16) 0.0250(15) 0.0303(17) -0.0124(13) -0.0112(13) 0.0050(12)
C5A 0.048(2) 0.0266(16) 0.0243(16) -0.0156(15) -0.0109(14) 0.0040(13)
C6A 0.0421(19) 0.0228(15) 0.0234(15) -0.0116(14) 0.0031(13) -0.0011(12)
C7A 0.0294(16) 0.0194(14) 0.0269(16) -0.0070(12) -0.0010(12) -0.0021(12)
C8A 0.0260(15) 0.0142(13) 0.0239(14) -0.0078(11) -0.0027(12) -0.0013(11)
C9A 0.0213(14) 0.0180(13) 0.0248(15) -0.0045(11) -0.0037(11) -0.0006(11)
C10A 0.0260(15) 0.0244(14) 0.0207(14) -0.0088(12) -0.0034(12) -0.0020(11)
C11A 0.0233(15) 0.0260(15) 0.0213(15) -0.0039(12) -0.0009(11) -0.0004(12)
C12A 0.0185(14) 0.0236(14) 0.0211(14) -0.0035(11) 0.0010(11) -0.0028(11)
C13A 0.0175(13) 0.0229(14) 0.0165(13) -0.0049(11) -0.0027(10) 0.0024(11)
C14A 0.0181(13) 0.0233(14) 0.0182(13) -0.0063(11) 0.0007(11) -0.0032(11)
C15A 0.0183(13) 0.0281(15) 0.0158(13) -0.0064(11) -0.0006(11) -0.0009(11)
C16A 0.0180(13) 0.0254(14) 0.0130(12) -0.0056(11) -0.0019(10) -0.0025(11)
C17A 0.0153(13) 0.0271(15) 0.0151(13) -0.0054(11) -0.0018(10) -0.0033(11)
C18A 0.0176(13) 0.0210(13) 0.0147(13) -0.0028(11) -0.0001(10) -0.0051(10)
C19A 0.0182(13) 0.0212(14) 0.0202(14) -0.0069(11) -0.0023(11) -0.0009(11)
C20A 0.0233(15) 0.0243(15) 0.0272(16) -0.0036(12) 0.0009(12) -0.0021(12)
C21A 0.0183(14) 0.0247(15) 0.0390(18) -0.0007(12) -0.0009(13) 0.0015(13)
C22A 0.0235(15) 0.0277(16) 0.0376(18) -0.0058(13) -0.0127(13) 0.0064(13)
C23A 0.0317(16) 0.0261(15) 0.0206(14) -0.0120(13) -0.0065(12) 0.0008(12)
C24A 0.0205(14) 0.0206(14) 0.0208(14) -0.0070(11) -0.0019(11) -0.0009(11)
C25A 0.0219(15) 0.0364(18) 0.0287(16) -0.0115(13) -0.0066(12) 0.0064(13)
C26A 0.0206(14) 0.0263(15) 0.0147(13) -0.0039(12) -0.0049(11) 0.0025(11)
S1B 0.0244(4) 0.0207(3) 0.0181(3) -0.0055(3) 0.0014(3) 0.0021(3)
O1B 0.0316(12) 0.0241(11) 0.0218(11) -0.0076(9) 0.0063(9) -0.0027(8)
O2B 0.0193(10) 0.0233(10) 0.0165(10) -0.0022(8) -0.0020(8) 0.0013(8)
O3B 0.0428(15) 0.0419(15) 0.0556(17) -0.0091(12) -0.0321(13) -0.0043(13)
O4B 0.0333(13) 0.0393(14) 0.0402(14) -0.0031(11) -0.0077(11) -0.0170(11)
N1B 0.0301(14) 0.0273(14) 0.0220(13) -0.0054(11) 0.0050(11) -0.0027(10)
N2B 0.0308(14) 0.0245(13) 0.0201(13) -0.0062(11) 0.0053(10) -0.0003(10)
N3B 0.0139(11) 0.0262(12) 0.0172(11) -0.0054(9) -0.0023(9) -0.0011(9)
N4B 0.0155(12) 0.0376(15) 0.0205(13) -0.0103(11) -0.0027(10) 0.0072(11)
N5B 0.0196(13) 0.0344(15) 0.0262(14) -0.0087(11) -0.0045(10) 0.0051(11)
N6B 0.0297(14) 0.0279(14) 0.0242(13) -0.0101(11) -0.0101(11) 0.0018(11)
C1B 0.0180(13) 0.0185(13) 0.0245(15) -0.0046(11) 0.0003(11) -0.0027(11)
C2B 0.0177(13) 0.0220(14) 0.0264(15) -0.0077(11) -0.0012(11) -0.0071(12)
C3B 0.0231(14) 0.0227(14) 0.0234(15) -0.0058(12) -0.0017(12) -0.0050(12)
C4B 0.0273(15) 0.0292(16) 0.0221(15) -0.0112(13) -0.0034(12) -0.0005(12)
C5B 0.0313(17) 0.0372(18) 0.0213(15) -0.0121(14) 0.0022(12) -0.0097(13)
C6B 0.0275(15) 0.0256(15) 0.0289(16) -0.0095(12) 0.0036(12) -0.0127(13)
C7B 0.0173(13) 0.0221(14) 0.0288(15) -0.0061(11) 0.0019(11) -0.0075(12)
C8B 0.0234(15) 0.0197(14) 0.0354(17) -0.0063(12) 0.0015(13) -0.0059(12)
C9B 0.0232(15) 0.0204(14) 0.0311(16) -0.0069(12) 0.0016(12) 0.0016(12)
C10B 0.0199(14) 0.0253(15) 0.0212(14) -0.0074(11) 0.0043(11) -0.0027(11)
C11B 0.0239(14) 0.0249(15) 0.0202(14) -0.0077(12) 0.0000(11) -0.0004(11)
C12B 0.0169(13) 0.0254(14) 0.0185(14) -0.0064(11) -0.0008(10) -0.0012(11)
C13B 0.0188(13) 0.0257(14) 0.0150(13) -0.0086(11) 0.0003(10) 0.0029(11)
C14B 0.0193(13) 0.0188(13) 0.0170(13) -0.0032(11) -0.0003(11) -0.0010(10)
C15B 0.0201(14) 0.0216(14) 0.0201(14) -0.0070(11) 0.0003(11) -0.0022(11)
C16B 0.0162(13) 0.0237(14) 0.0179(13) -0.0065(11) -0.0015(10) -0.0029(11)
C17B 0.0132(12) 0.0199(13) 0.0188(13) -0.0033(10) -0.0008(10) -0.0016(10)
C18B 0.0191(13) 0.0155(12) 0.0177(13) -0.0026(10) -0.0024(10) -0.0019(10)
C19B 0.0175(13) 0.0220(14) 0.0191(13) -0.0084(11) -0.0005(11) 0.0028(11)
C20B 0.0231(15) 0.0236(15) 0.0262(15) -0.0051(12) -0.0033(12) 0.0000(12)
C21B 0.0208(15) 0.0264(16) 0.0339(17) -0.0004(12) -0.0049(13) 0.0000(13)
C22B 0.0181(14) 0.0305(16) 0.0250(15) -0.0050(12) -0.0065(11) 0.0077(12)
C23B 0.0235(14) 0.0252(14) 0.0164(13) -0.0077(12) -0.0044(11) 0.0008(11)
C24B 0.0193(14) 0.0215(14) 0.0204(14) -0.0021(11) -0.0045(11) 0.0024(11)
C25B 0.0237(15) 0.0347(17) 0.0258(16) -0.0122(13) -0.0032(12) 0.0052(13)
C26B 0.0191(14) 0.0230(14) 0.0186(14) -0.0036(11) -0.0053(11) 0.0030(11)

loop_
_atom_type_symbol
_atom_type_description
_atom_type_scat_dispersion_real
_atom_type_scat_dispersion_imag
_atom_type_scat_source
C C 0.0033 0.0016 'International Tables Vol C Tables 4.2.6.8 and 6.1.1.4'
H H 0.0000 0.0000 'International Tables Vol C Tables 4.2.6.8 and 6.1.1.4'
N N 0.0061 0.0033 'International Tables Vol C Tables 4.2.6.8 and 6.1.1.4'
O O 0.0106 0.0060 'International Tables Vol C Tables 4.2.6.8 and 6.1.1.4'
S S 0.1246 0.1234 'International Tables Vol C Tables 4.2.6.8 and 6.1.1.4'

loop_
_geom_angle_atom_site_label_1
_geom_angle_atom_site_label_2
_geom_angle_atom_site_label_3
_geom_angle
C13A S1A C14A 99.92(13)
C10A O1A C11A 116.0(2)
C13A O2A C12A 101.6(2)
C12A N1A N2A 105.9(2)
C13A N2A N1A 105.5(2)
C15A N3A C16A 119.5(2)
C16A N4A H2NA 119(2)
C16A N4A H1NA 119(2)
H2NA N4A H1NA 119(3)
O3A N6A O4A 124.7(3)
O3A N6A C23A 117.7(3)
O4A N6A C23A 117.6(3)
C2A C1A C10A 119.6(3)
C2A C1A H1AA 120.2
C10A C1A H1AA 120.2
C1A C2A C3A 121.5(3)
C1A C2A H2AA 119.2
C3A C2A H2AA 119.2
C4A C3A C2A 122.3(3)
C4A C3A C8A 119.5(3)
C2A C3A C8A 118.2(3)
C5A C4A C3A 120.1(3)
C5A C4A H4AA 120.0
C3A C4A H4AA 120.0
C4A C5A C6A 120.7(3)
C4A C5A H5AA 119.7
C6A C5A H5AA 119.7
C7A C6A C5A 120.5(3)
C7A C6A H6AA 119.8
C5A C6A H6AA 119.8
C6A C7A C8A 120.5(3)
C6A C7A H7AA 119.8
C8A C7A H7AA 119.8
C7A C8A C9A 121.7(3)
C7A C8A C3A 118.7(3)
C9A C8A C3A 119.6(3)
C10A C9A C8A 119.8(3)
C10A C9A H9AA 120.1
C8A C9A H9AA 120.1
C9A C10A O1A 124.5(3)
C9A C10A C1A 121.2(3)
O1A C10A C1A 114.3(3)
O1A C11A C12A 108.0(2)
O1A C11A H11A 110.1
C12A C11A H11A 110.1
O1A C11A H11B 110.1
C12A C11A H11B 110.1
H11A C11A H11B 108.4
N1A C12A O2A 113.3(3)
N1A C12A C11A 127.7(3)
O2A C12A C11A 118.9(2)
N2A C13A O2A 113.7(3)
N2A C13A S1A 129.3(2)
O2A C13A S1A 117.1(2)
C18A C14A C15A 119.7(3)
C18A C14A S1A 120.4(2)
C15A C14A S1A 119.8(2)
N3A C15A C14A 122.1(3)
N3A C15A C25A 115.9(2)
C14A C15A C25A 122.0(3)
N4A C16A N3A 116.6(2)
N4A C16A C17A 122.3(3)
N3A C16A C17A 121.1(3)
C18A C17A C16A 119.6(3)
C18A C17A C26A 121.6(2)
C16A C17A C26A 118.7(3)
C17A C18A C14A 117.8(3)
C17A C18A C19A 119.9(2)
C14A C18A C19A 122.1(3)
C24A C19A C20A 119.4(3)
C24A C19A C18A 118.8(2)
C20A C19A C18A 121.7(3)
C19A C20A C21A 120.1(3)
C19A C20A H20A 119.9
C21A C20A H20A 119.9
C22A C21A C20A 120.8(3)
C22A C21A H21A 119.6
C20A C21A H21A 119.6
C23A C22A C21A 117.7(3)
C23A C22A H22A 121.1
C21A C22A H22A 121.1
C22A C23A C24A 122.9(3)
C22A C23A N6A 119.6(3)
C24A C23A N6A 117.4(3)
C23A C24A C19A 119.1(3)
C23A C24A H24A 120.5
C19A C24A H24A 120.5
C15A C25A H25A 109.5
C15A C25A H25B 109.5
H25A C25A H25B 109.5
C15A C25A H25C 109.5
H25A C25A H25C 109.5
H25B C25A H25C 109.5
N5A C26A C17A 177.2(3)
C13B S1B C14B 98.96(13)
C10B O1B C11B 115.3(2)
C12B O2B C13B 101.0(2)
C12B N1B N2B 106.1(2)
C13B N2B N1B 105.2(2)
C15B N3B C16B 119.2(2)
C16B N4B H2NB 125(2)
C16B N4B H1NB 119(3)
H2NB N4B H1NB 115(4)
O4B N6B O3B 124.0(3)
O4B N6B C23B 118.3(2)
O3B N6B C23B 117.7(3)
C10B C1B C2B 119.6(3)
C10B C1B H1BA 120.2
C2B C1B H1BA 120.2
C3B C2B C1B 121.4(3)
C3B C2B C7B 118.9(3)
C1B C2B C7B 119.7(3)
C4B C3B C2B 121.3(3)
C4B C3B H3BA 119.4
C2B C3B H3BA 119.4
C3B C4B C5B 119.7(3)
C3B C4B H4BA 120.1
C5B C4B H4BA 120.1
C6B C5B C4B 120.2(3)
C6B C5B H5BA 119.9
C4B C5B H5BA 119.9
C5B C6B C7B 121.2(3)
C5B C6B H6BA 119.4
C7B C6B H6BA 119.4
C8B C7B C6B 123.1(3)
C8B C7B C2B 118.3(3)
C6B C7B C2B 118.6(3)
C9B C8B C7B 121.9(3)
C9B C8B H8BA 119.1
C7B C8B H8BA 119.1
C8B C9B C10B 119.5(3)
C8B C9B H9BA 120.3
C10B C9B H9BA 120.3
C1B C10B O1B 124.6(3)
C1B C10B C9B 121.0(3)
O1B C10B C9B 114.4(3)
O1B C11B C12B 108.9(2)
O1B C11B H11C 109.9
C12B C11B H11C 109.9
O1B C11B H11D 109.9
C12B C11B H11D 109.9
H11C C11B H11D 108.3
N1B C12B O2B 113.9(2)
N1B C12B C11B 132.0(3)
O2B C12B C11B 114.1(2)
N2B C13B O2B 113.7(3)
N2B C13B S1B 130.8(2)
O2B C13B S1B 115.5(2)
C18B C14B C15B 119.3(3)
C18B C14B S1B 120.1(2)
C15B C14B S1B 120.6(2)
N3B C15B C14B 122.4(3)
N3B C15B C25B 116.2(2)
C14B C15B C25B 121.4(3)
N4B C16B N3B 116.8(2)
N4B C16B C17B 122.3(3)
N3B C16B C17B 120.8(3)
C18B C17B C16B 119.5(2)
C18B C17B C26B 120.8(2)
C16B C17B C26B 119.4(2)
C14B C18B C17B 118.3(2)
C14B C18B C19B 123.0(2)
C17B C18B C19B 118.7(2)
C24B C19B C20B 120.0(3)
C24B C19B C18B 118.5(2)
C20B C19B C18B 121.4(3)
C21B C20B C19B 120.5(3)
C21B C20B H20B 119.7
C19B C20B H20B 119.7
C22B C21B C20B 120.4(3)
C22B C21B H21B 119.8
C20B C21B H21B 119.8
C23B C22B C21B 118.1(3)
C23B C22B H22B 121.0
C21B C22B H22B 121.0
C22B C23B C24B 122.9(3)
C22B C23B N6B 119.3(3)
C24B C23B N6B 117.8(3)
C19B C24B C23B 118.1(3)
C19B C24B H24B 120.9
C23B C24B H24B 120.9
C15B C25B H25D 109.5
C15B C25B H25E 109.5
H25D C25B H25E 109.5
C15B C25B H25F 109.5
H25D C25B H25F 109.5
H25E C25B H25F 109.5
N5B C26B C17B 178.0(3)

loop_
_geom_bond_atom_site_label_1
_geom_bond_atom_site_label_2
_geom_bond_distance
S1A C13A 1.746(3)
S1A C14A 1.779(3)
O1A C10A 1.378(4)
O1A C11A 1.414(4)
O2A C13A 1.361(3)
O2A C12A 1.366(3)
O3A N6A 1.216(4)
O4A N6A 1.219(4)
N1A C12A 1.285(4)
N1A N2A 1.416(4)
N2A C13A 1.287(4)
N3A C15A 1.341(4)
N3A C16A 1.346(4)
N4A C16A 1.342(4)
N4A H2NA 0.86(4)
N4A H1NA 0.84(4)
N5A C26A 1.149(4)
N6A C23A 1.479(4)
C1A C2A 1.361(4)
C1A C10A 1.413(4)
C1A H1AA 0.9500
C2A C3A 1.417(4)
C2A H2AA 0.9500
C3A C4A 1.415(4)
C3A C8A 1.422(4)
C4A C5A 1.375(5)
C4A H4AA 0.9500
C5A C6A 1.398(5)
C5A H5AA 0.9500
C6A C7A 1.378(4)
C6A H6AA 0.9500
C7A C8A 1.416(4)
C7A H7AA 0.9500
C8A C9A 1.419(4)
C9A C10A 1.362(4)
C9A H9AA 0.9500
C11A C12A 1.477(4)
C11A H11A 0.9900
C11A H11B 0.9900
C14A C18A 1.397(4)
C14A C15A 1.405(4)
C15A C25A 1.499(4)
C16A C17A 1.425(4)
C17A C18A 1.395(4)
C17A C26A 1.434(4)
C18A C19A 1.495(4)
C19A C24A 1.387(4)
C19A C20A 1.395(4)
C20A C21A 1.394(4)
C20A H20A 0.9500
C21A C22A 1.391(5)
C21A H21A 0.9500
C22A C23A 1.376(5)
C22A H22A 0.9500
C23A C24A 1.385(4)
C24A H24A 0.9500
C25A H25A 0.9800
C25A H25B 0.9800
C25A H25C 0.9800
S1B C13B 1.742(3)
S1B C14B 1.773(3)
O1B C10B 1.381(4)
O1B C11B 1.409(4)
O2B C12B 1.370(4)
O2B C13B 1.374(3)
O3B N6B 1.224(3)
O4B N6B 1.221(4)
N1B C12B 1.273(4)
N1B N2B 1.426(4)
N2B C13B 1.287(4)
N3B C15B 1.334(4)
N3B C16B 1.359(3)
N4B C16B 1.334(4)
N4B H2NB 0.92(4)
N4B H1NB 0.85(4)
N5B C26B 1.149(4)
N6B C23B 1.471(4)
C1B C10B 1.374(4)
C1B C2B 1.421(4)
C1B H1BA 0.9500
C2B C3B 1.410(4)
C2B C7B 1.424(4)
C3B C4B 1.374(4)
C3B H3BA 0.9500
C4B C5B 1.414(5)
C4B H4BA 0.9500
C5B C6B 1.368(5)
C5B H5BA 0.9500
C6B C7B 1.416(4)
C6B H6BA 0.9500
C7B C8B 1.410(4)
C8B C9B 1.363(5)
C8B H8BA 0.9500
C9B C10B 1.420(4)
C9B H9BA 0.9500
C11B C12B 1.489(4)
C11B H11C 0.9900
C11B H11D 0.9900
C14B C18B 1.388(4)
C14B C15B 1.405(4)
C15B C25B 1.503(4)
C16B C17B 1.415(4)
C17B C18B 1.393(4)
C17B C26B 1.432(4)
C18B C19B 1.501(4)
C19B C24B 1.383(4)
C19B C20B 1.389(4)
C20B C21B 1.385(4)
C20B H20B 0.9500
C21B C22B 1.386(5)
C21B H21B 0.9500
C22B C23B 1.377(4)
C22B H22B 0.9500
C23B C24B 1.391(4)
C24B H24B 0.9500
C25B H25D 0.9800
C25B H25E 0.9800
C25B H25F 0.9800

loop_
_geom_hbond_atom_site_label_D
_geom_hbond_atom_site_label_H
_geom_hbond_atom_site_label_A
_geom_hbond_site_symmetry_A
_geom_hbond_distance_DH
_geom_hbond_distance_HA
_geom_hbond_distance_DA
_geom_hbond_angle_DHA
_geom_hbond_publ_flag
N4A H2NA N5B 2_675 0.86(4) 2.21(4) 3.025(4) 158(3) yes
N4A H1NA N3B 2_575 0.84(4) 2.23(4) 3.056(4) 165(4) yes
N4B H2NB N3A 2_575 0.92(4) 2.08(4) 2.991(4) 174(4) yes
N4B H1NB N5A 2_675 0.85(5) 2.34(5) 3.157(4) 162(4) yes
C11A H11B O1B 1_545 0.99 2.36 3.332(4) 168 yes
C11B H11C O3B 1_455 0.99 2.60 3.173(4) 117 yes
C21B H21B N2A 1_655 0.95 2.54 3.333(4) 142 yes
C22A H22A N1B 1_645 0.95 2.60 3.540(4) 169 yes
C2A H2AA Cg1 1_645 0.95 2.78 3.492(3) 133 yes
C4A H4AA Cg2 1_645 0.95 2.62 3.457(4) 147 yes
C7A H7AA Cg1 1_545 0.95 2.80 3.557(3) 138 yes
C3B H3BA Cg3 2_566 0.95 2.67 3.440(3) 138 yes
C8B H8BA Cg3 2_576 0.95 2.83 3.599(3) 139 yes
C24A H24A Cg4 1_555 0.95 2.92 3.652(3) 135 yes

loop_
_geom_torsion_atom_site_label_1
_geom_torsion_atom_site_label_2
_geom_torsion_atom_site_label_3
_geom_torsion_atom_site_label_4
_geom_torsion
C12A N1A N2A C13A -0.5(3)
C10A C1A C2A C3A -1.2(5)
C1A C2A C3A C4A -176.6(3)
C1A C2A C3A C8A 1.1(4)
C2A C3A C4A C5A 178.8(3)
C8A C3A C4A C5A 1.1(4)
C3A C4A C5A C6A 1.7(5)
C4A C5A C6A C7A -2.5(5)
C5A C6A C7A C8A 0.5(5)
C6A C7A C8A C9A -178.0(3)
C6A C7A C8A C3A 2.3(4)
C4A C3A C8A C7A -3.1(4)
C2A C3A C8A C7A 179.1(3)
C4A C3A C8A C9A 177.2(3)
C2A C3A C8A C9A -0.6(4)
C7A C8A C9A C10A -179.5(3)
C3A C8A C9A C10A 0.1(4)
C8A C9A C10A O1A 179.7(3)
C8A C9A C10A C1A -0.2(4)
C11A O1A C10A C9A -3.9(4)
C11A O1A C10A C1A 176.0(3)
C2A C1A C10A C9A 0.8(5)
C2A C1A C10A O1A -179.2(3)
C10A O1A C11A C12A -179.1(2)
N2A N1A C12A O2A 1.3(3)
N2A N1A C12A C11A -174.9(3)
C13A O2A C12A N1A -1.5(3)
C13A O2A C12A C11A 175.1(3)
O1A C11A C12A N1A -136.7(3)
O1A C11A C12A O2A 47.3(4)
N1A N2A C13A O2A -0.4(3)
N1A N2A C13A S1A -178.7(2)
C12A O2A C13A N2A 1.1(3)
C12A O2A C13A S1A 179.6(2)
C14A S1A C13A N2A 36.7(3)
C14A S1A C13A O2A -141.5(2)
C13A S1A C14A C18A 94.8(2)
C13A S1A C14A C15A -89.0(2)
C16A N3A C15A C14A 3.2(4)
C16A N3A C15A C25A -177.4(3)
C18A C14A C15A N3A -0.6(4)
S1A C14A C15A N3A -176.8(2)
C18A C14A C15A C25A 180.0(3)
S1A C14A C15A C25A 3.8(4)
C15A N3A C16A N4A 178.0(3)
C15A N3A C16A C17A -2.3(4)
N4A C16A C17A C18A 178.5(3)
N3A C16A C17A C18A -1.2(4)
N4A C16A C17A C26A -0.6(4)
N3A C16A C17A C26A 179.7(3)
C16A C17A C18A C14A 3.7(4)
C26A C17A C18A C14A -177.2(3)
C16A C17A C18A C19A -171.9(2)
C26A C17A C18A C19A 7.2(4)
C15A C14A C18A C17A -2.9(4)
S1A C14A C18A C17A 173.3(2)
C15A C14A C18A C19A 172.7(3)
S1A C14A C18A C19A -11.2(4)
C17A C18A C19A C24A 111.4(3)
C14A C18A C19A C24A -64.0(4)
C17A C18A C19A C20A -64.7(4)
C14A C18A C19A C20A 119.8(3)
C24A C19A C20A C21A 0.8(4)
C18A C19A C20A C21A 176.9(3)
C19A C20A C21A C22A -0.9(5)
C20A C21A C22A C23A 0.8(5)
C21A C22A C23A C24A -0.5(5)
C21A C22A C23A N6A -177.4(3)
O3A N6A C23A C22A -1.7(5)
O4A N6A C23A C22A 177.7(3)
O3A N6A C23A C24A -178.8(3)
O4A N6A C23A C24A 0.6(4)
C22A C23A C24A C19A 0.4(5)
N6A C23A C24A C19A 177.3(3)
C20A C19A C24A C23A -0.5(4)
C18A C19A C24A C23A -176.7(3)
C12B N1B N2B C13B 0.4(3)
C10B C1B C2B C3B 178.3(3)
C10B C1B C2B C7B -0.8(4)
C1B C2B C3B C4B -179.9(3)
C7B C2B C3B C4B -0.8(4)
C2B C3B C4B C5B -0.7(5)
C3B C4B C5B C6B 1.1(5)
C4B C5B C6B C7B -0.1(5)
C5B C6B C7B C8B 178.8(3)
C5B C6B C7B C2B -1.4(4)
C3B C2B C7B C8B -178.4(3)
C1B C2B C7B C8B 0.7(4)
C3B C2B C7B C6B 1.9(4)
C1B C2B C7B C6B -179.0(3)
C6B C7B C8B C9B 179.1(3)
C2B C7B C8B C9B -0.6(4)
C7B C8B C9B C10B 0.5(5)
C2B C1B C10B O1B 179.9(3)
C2B C1B C10B C9B 0.7(4)
C11B O1B C10B C1B 12.9(4)
C11B O1B C10B C9B -167.9(3)
C8B C9B C10B C1B -0.6(4)
C8B C9B C10B O1B -179.8(3)
C10B O1B C11B C12B -176.4(2)
N2B N1B C12B O2B -0.3(3)
N2B N1B C12B C11B 179.0(3)
C13B O2B C12B N1B 0.2(3)
C13B O2B C12B C11B -179.3(2)
O1B C11B C12B N1B -8.7(4)
O1B C11B C12B O2B 170.6(2)
N1B N2B C13B O2B -0.3(3)
N1B N2B C13B S1B -179.0(2)
C12B O2B C13B N2B 0.1(3)
C12B O2B C13B S1B 179.02(19)
C14B S1B C13B N2B -2.7(3)
C14B S1B C13B O2B 178.5(2)
C13B S1B C14B C18B 98.0(2)
C13B S1B C14B C15B -83.0(2)
C16B N3B C15B C14B 2.7(4)
C16B N3B C15B C25B -177.3(3)
C18B C14B C15B N3B -4.4(4)
S1B C14B C15B N3B 176.5(2)
C18B C14B C15B C25B 175.7(3)
S1B C14B C15B C25B -3.4(4)
C15B N3B C16B N4B -177.0(3)
C15B N3B C16B C17B 3.1(4)
N4B C16B C17B C18B 172.8(3)
N3B C16B C17B C18B -7.3(4)
N4B C16B C17B C26B -1.8(4)
N3B C16B C17B C26B 178.2(3)
C15B C14B C18B C17B 0.1(4)
S1B C14B C18B C17B 179.2(2)
C15B C14B C18B C19B 177.7(3)
S1B C14B C18B C19B -3.2(4)
C16B C17B C18B C14B 5.5(4)
C26B C17B C18B C14B 180.0(3)
C16B C17B C18B C19B -172.3(3)
C26B C17B C18B C19B 2.2(4)
C14B C18B C19B C24B -86.1(3)
C17B C18B C19B C24B 91.5(3)
C14B C18B C19B C20B 97.7(3)
C17B C18B C19B C20B -84.6(3)
C24B C19B C20B C21B 0.6(4)
C18B C19B C20B C21B 176.7(3)
C19B C20B C21B C22B -1.2(5)
C20B C21B C22B C23B 0.4(5)
C21B C22B C23B C24B 1.2(5)
C21B C22B C23B N6B -177.0(3)
O4B N6B C23B C22B -173.0(3)
O3B N6B C23B C22B 8.5(4)
O4B N6B C23B C24B 8.7(4)
O3B N6B C23B C24B -169.7(3)
C20B C19B C24B C23B 0.8(4)
C18B C19B C24B C23B -175.3(3)
C22B C23B C24B C19B -1.8(4)
N6B C23B C24B C19B 176.4(3)
